data_7039337
loop_
_publ_author_name
'Li, Shanshan'
'Sun, Jing'
'Zhang, Zhizhi'
'Xie, Ruixia'
'Fang, Xiangchen'
'Zhou, Mingdong'

_publ_section_title
;
 Carboxylation of terminal alkynes with CO2 using novel silver
 N-heterocyclic carbene complexes.
;
_journal_issue 26
_journal_name_full 'Dalton transactions (Cambridge, England : 2003)'
_journal_page_first 10577
_journal_page_last 10584
_journal_paper_doi 10.1039/c6dt01746k
_journal_volume 45
_journal_year 2016
_chemical_formula_sum 'C34 H28 Ag2 Cl6 N4'
_chemical_formula_weight 921.04
_chemical_name_systematic
; 
 ? 
;
_space_group_crystal_system monoclinic
_space_group_IT_number 14
_space_group_name_Hall '-P 2ybc'
_space_group_name_H-M_alt 'P 1 21/c 1'
_symmetry_space_group_name_Hall '-P 2ybc'
_symmetry_space_group_name_H-M 'P 1 21/c 1'
_atom_sites_solution_hydrogens geom
_audit_creation_method SHELXL-2013
_audit_update_record
;
2015-07-19 deposited with the CCDC.
2016-05-27 downloaded from the CCDC.
;
_cell_angle_alpha 90
_cell_angle_beta 91.390(4)
_cell_angle_gamma 90
_cell_formula_units_Z 2
_cell_length_a 9.757(3)
_cell_length_b 9.169(3)
_cell_length_c 19.300(5)
_cell_measurement_reflns_used 957
_cell_measurement_temperature 293(2)
_cell_measurement_theta_max 21.260
_cell_measurement_theta_min 2.460
_cell_volume 1726.1(9)
_computing_cell_refinement 'Bruker SMART'
_computing_data_collection 'Bruker SMART'
_computing_data_reduction 'Bruker SHELXTL'
_computing_molecular_graphics 'Bruker SHELXTL'
_computing_publication_material 'Bruker SHELXTL'
_computing_structure_refinement 'SHELXL-2013 (Sheldrick, 2013)'
_computing_structure_solution 'Bruker SHELXTL'
_diffrn_ambient_temperature 293(2)
_diffrn_measured_fraction_theta_full 0.995
_diffrn_measured_fraction_theta_max 0.994
_diffrn_measurement_device_type 'CCD area detector'
_diffrn_measurement_method 'phi and omega scans'
_diffrn_radiation_type MoK\a
_diffrn_radiation_wavelength 0.71073
_diffrn_reflns_av_R_equivalents 0.0399
_diffrn_reflns_av_unetI/netI 0.0587
_diffrn_reflns_Laue_measured_fraction_full 0.995
_diffrn_reflns_Laue_measured_fraction_max 0.994
_diffrn_reflns_limit_h_max 7
_diffrn_reflns_limit_h_min -11
_diffrn_reflns_limit_k_max 11
_diffrn_reflns_limit_k_min -10
_diffrn_reflns_limit_l_max 23
_diffrn_reflns_limit_l_min -23
_diffrn_reflns_number 7656
_diffrn_reflns_point_group_measured_fraction_full 0.995
_diffrn_reflns_point_group_measured_fraction_max 0.994
_diffrn_reflns_theta_full 25.242
_diffrn_reflns_theta_max 25.998
_diffrn_reflns_theta_min 2.088
_exptl_absorpt_coefficient_mu 1.631
_exptl_absorpt_correction_T_max 1.000
_exptl_absorpt_correction_T_min 0.833
_exptl_absorpt_correction_type multi-scan
_exptl_absorpt_process_details sadabs
_exptl_crystal_colour colorless
_exptl_crystal_density_diffrn 1.772
_exptl_crystal_description block
_exptl_crystal_F_000 912
_exptl_crystal_size_max 0.200
_exptl_crystal_size_mid 0.080
_exptl_crystal_size_min 0.060
_refine_diff_density_max 0.628
_refine_diff_density_min -0.560
_refine_diff_density_rms 0.209
_refine_ls_extinction_method none
_refine_ls_goodness_of_fit_ref 0.942
_refine_ls_hydrogen_treatment constr
_refine_ls_matrix_type full
_refine_ls_number_parameters 208
_refine_ls_number_reflns 3372
_refine_ls_number_restraints 0
_refine_ls_restrained_S_all 0.942
_refine_ls_R_factor_all 0.0792
_refine_ls_R_factor_gt 0.0410
_refine_ls_shift/su_max 0.001
_refine_ls_shift/su_mean 0.000
_refine_ls_structure_factor_coef Fsqd
_refine_ls_weighting_details
; 
 w=1/[\s^2^(Fo^2^)+(0.0595P)^2^] 
 where P=(Fo^2^+2Fc^2^)/3 
;
_refine_ls_weighting_scheme calc
_refine_ls_wR_factor_gt 0.0970
_refine_ls_wR_factor_ref 0.1245
_reflns_Friedel_coverage 0.000
_reflns_number_gt 2062
_reflns_number_total 3372
_reflns_threshold_expression 'I > 2\s(I)'
_cod_data_source_file c6dt01746k2.cif
_cod_data_source_block a50127b
_cod_depositor_comments 'Adding full bibliography for 7039337--7039340.cif.'
_cod_original_cell_volume 1726.2(8)
_cod_database_code 7039337
_shelx_space_group_comment
; 
The symmetry employed for this shelxl refinement is uniquely defined 
by the following loop, which should always be used as a source of 
symmetry information in preference to the above space-group names. 
They are only intended as comments. 
;
_shelx_estimated_absorpt_t_min 0.736
_shelx_estimated_absorpt_t_max 0.908
_shelxl_version_number 2013-2

loop_
_space_group_symop_operation_xyz
'x, y, z'
'-x, y+1/2, -z+1/2'
'-x, -y, -z'
'x, -y-1/2, z-1/2'

loop_
_atom_site_label
_atom_site_type_symbol
_atom_site_fract_x
_atom_site_fract_y
_atom_site_fract_z
_atom_site_U_iso_or_equiv
_atom_site_adp_type
_atom_site_occupancy
_atom_site_site_symmetry_order
_atom_site_calc_flag
_atom_site_refinement_flags_posn
_atom_site_refinement_flags_adp
Ag1 Ag 0.97222(5) 0.07238(5) 0.41498(2) 0.0689(2) Uani 1 1 d . .
Cl1 Cl 1.15733(16) -0.08412(16) 0.45429(7) 0.0625(4) Uani 1 1 d . .
Cl2 Cl 0.11955(16) 0.40107(19) 0.44846(9) 0.0769(5) Uani 1 1 d . .
Cl3 Cl 1.45824(19) 0.4240(2) 0.15437(11) 0.0975(6) Uani 1 1 d . .
N1 N 0.7666(4) 0.2952(5) 0.3459(2) 0.0459(10) Uani 1 1 d . .
N2 N 0.8692(4) 0.1722(5) 0.2705(2) 0.0485(11) Uani 1 1 d . .
C1 C 0.8592(5) 0.1904(6) 0.3396(2) 0.0459(12) Uani 1 1 d . .
C2 C 0.7821(5) 0.2678(6) 0.2355(3) 0.0561(15) Uani 1 1 d . .
H2 H 0.7713 0.2767 0.1877 0.067 Uiso 1 1 calc R U
C3 C 0.7170(6) 0.3441(6) 0.2828(3) 0.0538(14) Uani 1 1 d . .
H3 H 0.6512 0.4160 0.2749 0.065 Uiso 1 1 calc R U
C4 C 0.7268(6) 0.3596(6) 0.4126(3) 0.0544(14) Uani 1 1 d . .
H4A H 0.7666 0.4562 0.4169 0.065 Uiso 1 1 calc R U
H4B H 0.7640 0.3003 0.4502 0.065 Uiso 1 1 calc R U
C5 C 0.5749(6) 0.3706(6) 0.4193(2) 0.0461(12) Uani 1 1 d . .
C6 C 0.5050(6) 0.4997(6) 0.4079(3) 0.0537(14) Uani 1 1 d . .
H6 H 0.5532 0.5817 0.3940 0.064 Uiso 1 1 calc R U
C7 C 0.3669(6) 0.5096(6) 0.4166(3) 0.0561(14) Uani 1 1 d . .
H7 H 0.3217 0.5980 0.4099 0.067 Uiso 1 1 calc R U
C8 C 0.2965(6) 0.3888(6) 0.4352(3) 0.0495(14) Uani 1 1 d . .
C9 C 0.3599(6) 0.2584(6) 0.4459(3) 0.0535(14) Uani 1 1 d . .
H9 H 0.3096 0.1764 0.4580 0.064 Uiso 1 1 calc R U
C10 C 0.5002(6) 0.2496(6) 0.4386(3) 0.0540(14) Uani 1 1 d . .
H10 H 0.5449 0.1615 0.4468 0.065 Uiso 1 1 calc R U
C11 C 0.9682(6) 0.0765(6) 0.2369(3) 0.0597(15) Uani 1 1 d . .
H11A H 0.9254 0.0319 0.1963 0.072 Uiso 1 1 calc R U
H11B H 0.9960 -0.0006 0.2686 0.072 Uiso 1 1 calc R U
C12 C 1.0930(5) 0.1620(5) 0.2157(3) 0.0479(13) Uani 1 1 d . .
C13 C 1.1046(6) 0.2124(6) 0.1491(3) 0.0555(15) Uani 1 1 d . .
H13 H 1.0360 0.1920 0.1162 0.067 Uiso 1 1 calc R U
C14 C 1.2172(6) 0.2930(6) 0.1309(3) 0.0572(14) Uani 1 1 d . .
H14 H 1.2253 0.3263 0.0857 0.069 Uiso 1 1 calc R U
C15 C 1.3164(6) 0.3236(6) 0.1793(3) 0.0561(14) Uani 1 1 d . .
C16 C 1.3096(6) 0.2752(6) 0.2459(3) 0.0615(15) Uani 1 1 d . .
H16 H 1.3790 0.2966 0.2782 0.074 Uiso 1 1 calc R U
C17 C 1.1975(6) 0.1941(6) 0.2641(3) 0.0585(15) Uani 1 1 d . .
H17 H 1.1911 0.1602 0.3094 0.070 Uiso 1 1 calc R U

loop_
_atom_site_aniso_label
_atom_site_aniso_U_11
_atom_site_aniso_U_22
_atom_site_aniso_U_33
_atom_site_aniso_U_23
_atom_site_aniso_U_13
_atom_site_aniso_U_12
Ag1 0.0730(4) 0.0668(3) 0.0662(3) 0.0175(2) -0.0159(2) -0.0082(3)
Cl1 0.0606(9) 0.0685(9) 0.0583(8) 0.0123(7) 0.0013(7) 0.0013(8)
Cl2 0.0516(9) 0.1037(13) 0.0757(10) -0.0180(9) 0.0044(8) -0.0032(9)
Cl3 0.0692(12) 0.1106(14) 0.1124(14) 0.0496(12) -0.0017(10) -0.0179(10)
N1 0.039(2) 0.056(3) 0.043(2) -0.001(2) 0.0044(19) -0.005(2)
N2 0.045(3) 0.052(3) 0.049(3) 0.000(2) 0.006(2) -0.004(2)
C1 0.041(3) 0.055(3) 0.042(3) 0.005(2) 0.003(2) -0.012(3)
C2 0.051(3) 0.075(4) 0.042(3) 0.006(3) -0.007(3) -0.002(3)
C3 0.047(3) 0.063(4) 0.050(3) 0.004(3) 0.001(3) 0.007(3)
C4 0.054(4) 0.058(3) 0.051(3) -0.008(3) 0.000(3) -0.007(3)
C5 0.053(3) 0.047(3) 0.039(3) -0.007(2) 0.009(2) -0.008(3)
C6 0.066(4) 0.048(3) 0.047(3) 0.006(2) 0.004(3) -0.013(3)
C7 0.064(4) 0.052(3) 0.052(3) 0.005(3) 0.000(3) 0.001(3)
C8 0.046(3) 0.063(4) 0.040(3) -0.015(2) 0.007(2) 0.000(3)
C9 0.063(4) 0.050(3) 0.049(3) -0.009(2) 0.019(3) -0.017(3)
C10 0.068(4) 0.042(3) 0.053(3) -0.009(2) 0.010(3) 0.004(3)
C11 0.061(4) 0.054(3) 0.064(4) -0.011(3) 0.004(3) -0.003(3)
C12 0.047(3) 0.043(3) 0.054(3) -0.010(2) 0.010(3) 0.007(3)
C13 0.055(4) 0.063(4) 0.048(3) -0.008(3) -0.005(3) 0.018(3)
C14 0.063(4) 0.059(4) 0.051(3) 0.005(3) 0.010(3) 0.015(3)
C15 0.049(3) 0.051(3) 0.068(4) 0.010(3) 0.008(3) 0.006(3)
C16 0.058(4) 0.066(4) 0.059(4) -0.003(3) -0.006(3) -0.006(3)
C17 0.064(4) 0.062(4) 0.049(3) 0.001(3) 0.005(3) -0.001(3)

loop_
_atom_type_symbol
_atom_type_description
_atom_type_scat_dispersion_real
_atom_type_scat_dispersion_imag
_atom_type_scat_source
C C 0.0033 0.0016 'International Tables Vol C Tables 4.2.6.8 and 6.1.1.4'
H H 0.0000 0.0000 'International Tables Vol C Tables 4.2.6.8 and 6.1.1.4'
N N 0.0061 0.0033 'International Tables Vol C Tables 4.2.6.8 and 6.1.1.4'
Cl Cl 0.1484 0.1585 'International Tables Vol C Tables 4.2.6.8 and 6.1.1.4'
Ag Ag -0.8971 1.1015 'International Tables Vol C Tables 4.2.6.8 and 6.1.1.4'

loop_
_geom_angle_atom_site_label_1
_geom_angle_atom_site_label_2
_geom_angle_atom_site_label_3
_geom_angle
_geom_angle_site_symmetry_3
C1 Ag1 Cl1 153.95(15) .
C1 Ag1 Cl1 110.89(15) 3_756
Cl1 Ag1 Cl1 95.09(5) 3_756
Ag1 Cl1 Ag1 84.91(5) 3_756
C1 N1 C3 112.4(4) .
C1 N1 C4 124.3(4) .
C3 N1 C4 123.2(5) .
C1 N2 C2 110.2(5) .
C1 N2 C11 125.0(5) .
C2 N2 C11 124.4(5) .
N1 C1 N2 104.2(4) .
N1 C1 Ag1 131.0(4) .
N2 C1 Ag1 124.8(4) .
C3 C2 N2 107.3(5) .
C2 C3 N1 105.9(5) .
N1 C4 C5 112.6(4) .
C6 C5 C10 118.0(5) .
C6 C5 C4 122.0(5) .
C10 C5 C4 120.0(5) .
C7 C6 C5 121.5(5) .
C8 C7 C6 119.1(5) .
C7 C8 C9 121.8(5) .
C7 C8 Cl2 119.5(4) .
C9 C8 Cl2 118.7(4) .
C8 C9 C10 118.9(5) .
C9 C10 C5 120.7(5) .
N2 C11 C12 110.7(4) .
C13 C12 C17 118.7(5) .
C13 C12 C11 120.8(5) .
C17 C12 C11 120.4(5) .
C12 C13 C14 120.3(5) .
C15 C14 C13 119.6(5) .
C14 C15 C16 122.1(6) .
C14 C15 Cl3 118.5(5) .
C16 C15 Cl3 119.4(5) .
C15 C16 C17 118.3(5) .
C16 C17 C12 120.9(5) .

loop_
_geom_bond_atom_site_label_1
_geom_bond_atom_site_label_2
_geom_bond_distance
_geom_bond_site_symmetry_2
Ag1 C1 2.104(5) .
Ag1 Cl1 2.4146(16) .
Ag1 Cl1 2.8513(17) 3_756
Cl1 Ag1 2.8512(17) 3_756
Cl2 C8 1.755(6) .
Cl3 C15 1.739(6) .
N1 C1 1.327(6) .
N1 C3 1.375(6) .
N1 C4 1.478(6) .
N2 C1 1.349(6) .
N2 C2 1.385(6) .
N2 C11 1.468(7) .
C2 C3 1.324(7) .
C4 C5 1.495(7) .
C5 C6 1.381(8) .
C5 C10 1.383(7) .
C6 C7 1.365(8) .
C7 C8 1.357(7) .
C8 C9 1.360(7) .
C9 C10 1.382(7) .
C11 C12 1.513(7) .
C12 C13 1.372(7) .
C12 C17 1.398(7) .
C13 C14 1.378(8) .
C14 C15 1.358(7) .
C15 C16 1.363(8) .
C16 C17 1.375(7) .

loop_
_geom_torsion_atom_site_label_1
_geom_torsion_atom_site_label_2
_geom_torsion_atom_site_label_3
_geom_torsion_atom_site_label_4
_geom_torsion
C3 N1 C1 N2 0.1(5)
C4 N1 C1 N2 -176.1(4)
C3 N1 C1 Ag1 179.8(4)
C4 N1 C1 Ag1 3.5(7)
C2 N2 C1 N1 0.3(5)
C11 N2 C1 N1 174.3(4)
C2 N2 C1 Ag1 -179.4(3)
C11 N2 C1 Ag1 -5.4(7)
C1 N2 C2 C3 -0.7(6)
C11 N2 C2 C3 -174.7(5)
N2 C2 C3 N1 0.7(6)
C1 N1 C3 C2 -0.5(6)
C4 N1 C3 C2 175.8(5)
C1 N1 C4 C5 -132.9(5)
C3 N1 C4 C5 51.2(7)
N1 C4 C5 C6 -100.3(6)
N1 C4 C5 C10 80.9(6)
C10 C5 C6 C7 1.3(8)
C4 C5 C6 C7 -177.6(5)
C5 C6 C7 C8 -1.7(8)
C6 C7 C8 C9 0.5(8)
C6 C7 C8 Cl2 178.6(4)
C7 C8 C9 C10 1.0(8)
Cl2 C8 C9 C10 -177.1(4)
C8 C9 C10 C5 -1.4(8)
C6 C5 C10 C9 0.3(7)
C4 C5 C10 C9 179.2(4)
C1 N2 C11 C12 -95.9(6)
C2 N2 C11 C12 77.2(6)
N2 C11 C12 C13 -97.2(6)
N2 C11 C12 C17 81.2(6)
C17 C12 C13 C14 0.0(8)
C11 C12 C13 C14 178.5(5)
C12 C13 C14 C15 -0.6(8)
C13 C14 C15 C16 0.9(9)
C13 C14 C15 Cl3 179.3(4)
C14 C15 C16 C17 -0.6(9)
Cl3 C15 C16 C17 -179.0(4)
C15 C16 C17 C12 0.0(8)
C13 C12 C17 C16 0.3(8)
C11 C12 C17 C16 -178.1(5)
